data_1528815
loop_
_publ_author_name
'Rautama. E.-L.'
'Chan, T.S.'
'Karppinen, M.'
'Liu, R.S.'
'Chen, J.M.'
'Yamauchi, H.'

_publ_section_title
;
 Electron-doping through La(III)-for-Sr(II) substitution in (Sr(1-x) Lax)2
 Fe Ta O6: Effects on the valences and ordering of the B-site cations, Fe
 and Ta
;
_journal_name_full 'Journal of Solid State Chemistry'
_journal_page_first 111
_journal_page_last 116
_journal_volume 179
_journal_year 2006
_chemical_formula_sum 'Fe La0.2 O6 Sr1.8 Ta'
_chemical_name_systematic '(Sr0.9 La0.1)2 Fe Ta O6'
_space_group_IT_number 14
_symmetry_space_group_name_Hall '-P 2yn'
_symmetry_space_group_name_H-M 'P 1 21/n 1'
_cell_angle_alpha 90
_cell_angle_beta 89.98
_cell_angle_gamma 90
_cell_formula_units_Z 2
_cell_length_a 5.6199
_cell_length_b 5.6416
_cell_length_c 7.9365
_cell_volume 251.629
_citation_journal_id_ASTM JSSCBI
_cod_data_source_file Rautama.E.-L._JSSCBI_2006_1093.cif
_cod_data_source_block Fe1La0.2O6Sr1.8Ta1
_cod_original_cell_volume 251.6285
_cod_original_sg_symbol_Hall '-P 2ybc (x-z,y,z)'
_cod_original_formula_sum 'Fe1 La0.2 O6 Sr1.8 Ta1'
_cod_database_code 1528815

loop_
_symmetry_equiv_pos_as_xyz
x,y,z
-x+1/2,y+1/2,-z+1/2
-x,-y,-z
x-1/2,-y-1/2,z-1/2

loop_
_atom_site_label
_atom_site_type_symbol
_atom_site_fract_x
_atom_site_fract_y
_atom_site_fract_z
_atom_site_occupancy
_atom_site_U_iso_or_equiv
Sr1 Sr+2 0.4888 0.4931 0.251 0.9 0.0
La2 La+3 0.4888 0.4931 0.251 0.1 0.0
Fe1 Fe+3 0 0.5 0 1 0.0
O2 O-2 0.283 0.75 0.01 1 0.0
O1 O-2 0.266 0.29 -0.016 1 0.0
O3 O-2 0.49 0.001 0.241 1 0.0
Ta1 Ta+5 0.5 0 0 1 0.0
